data_1556796
loop_
_publ_author_name
'Aaker\"oy, Christer B'
'Spartz, Christine L.'
'Dembowski, Sean'
'Dwyre, Savannah'
'Desper, John'

_publ_section_title
;
 A systematic structural study of halogen bonding versus hydrogen bonding
 within competitive supramolecular systems.
;
_journal_issue 'Pt 5'
_journal_name_full IUCrJ
_journal_page_first 498
_journal_page_last 510
_journal_paper_doi 10.1107/S2052252515010854
_journal_volume 2
_journal_year 2015
_chemical_formula_moiety
;
(C10 H8 N2) (C7 H5 Br O2)2
;
_chemical_formula_sum 'C24 H18 Br2 N2 O4'
_chemical_formula_weight 558.22
_chemical_name_systematic
;
CS---AL-6--12 4,4'-bipyridyl, (4-Br-PhCOOH)2
;
_space_group_IT_number 14
_space_group_name_Hall '-P 2ybc'
_space_group_name_H-M_alt 'P 1 21/c 1'
_symmetry_cell_setting monoclinic
_symmetry_space_group_name_H-M 'P 1 21/c 1'
_atom_sites_solution_hydrogens geom
_atom_sites_solution_primary direct
_atom_sites_solution_secondary difmap
_audit_creation_method SHELXL-97
_cell_angle_alpha 90.00
_cell_angle_beta 110.603(2)
_cell_angle_gamma 90.00
_cell_formula_units_Z 6
_cell_length_a 11.0467(6)
_cell_length_b 28.9658(18)
_cell_length_c 10.7956(7)
_cell_measurement_reflns_used 3538
_cell_measurement_temperature 120(2)
_cell_measurement_theta_max 25.52
_cell_measurement_theta_min 2.67
_cell_volume 3233.4(3)
_computing_cell_refinement 'Bruker SAINT'
_computing_data_collection 'Bruker APEX2'
_computing_data_reduction 'Bruker SAINT'
_computing_molecular_graphics 'Bruker SHELXTL'
_computing_publication_material 'Bruker SHELXTL'
_computing_structure_refinement 'SHELXL-97 (Sheldrick, 2008)'
_computing_structure_solution 'SHELXS-97 (Sheldrick, 2008)'
_diffrn_ambient_temperature 120(2)
_diffrn_measured_fraction_theta_full 0.989
_diffrn_measured_fraction_theta_max 0.942
_diffrn_measurement_device_type 'Bruker APEX-II CCD'
_diffrn_measurement_method '\f and \w scans'
_diffrn_radiation_monochromator graphite
_diffrn_radiation_source 'fine-focus sealed tube'
_diffrn_radiation_type MoK\a
_diffrn_radiation_wavelength 0.71073
_diffrn_reflns_av_R_equivalents 0.0000
_diffrn_reflns_av_sigmaI/netI 0.0826
_diffrn_reflns_limit_h_max 14
_diffrn_reflns_limit_h_min -15
_diffrn_reflns_limit_k_max 41
_diffrn_reflns_limit_k_min 0
_diffrn_reflns_limit_l_max 15
_diffrn_reflns_limit_l_min 0
_diffrn_reflns_number 17557
_diffrn_reflns_theta_full 30.00
_diffrn_reflns_theta_max 31.55
_diffrn_reflns_theta_min 1.97
_exptl_absorpt_coefficient_mu 3.796
_exptl_absorpt_correction_T_max 0.8630
_exptl_absorpt_correction_T_min 0.3585
_exptl_absorpt_correction_type multi-scan
_exptl_absorpt_process_details TWINABS
_exptl_crystal_colour colourless
_exptl_crystal_density_diffrn 1.720
_exptl_crystal_density_method 'not measured'
_exptl_crystal_description needle
_exptl_crystal_F_000 1668
_exptl_crystal_size_max 0.34
_exptl_crystal_size_mid 0.08
_exptl_crystal_size_min 0.04
_refine_diff_density_max 1.013
_refine_diff_density_min -1.031
_refine_diff_density_rms 0.138
_refine_ls_extinction_method none
_refine_ls_goodness_of_fit_ref 1.000
_refine_ls_hydrogen_treatment constr
_refine_ls_matrix_type full
_refine_ls_number_parameters 437
_refine_ls_number_reflns 17575
_refine_ls_number_restraints 0
_refine_ls_restrained_S_all 1.000
_refine_ls_R_factor_all 0.1333
_refine_ls_R_factor_gt 0.0603
_refine_ls_shift/su_max 0.002
_refine_ls_shift/su_mean 0.000
_refine_ls_structure_factor_coef Fsqd
_refine_ls_weighting_details 'calc w=1/[\s^2^(Fo^2^)+(0.0800P)^2^+0.0000P] where P=(Fo^2^+2Fc^2^)/3'
_refine_ls_weighting_scheme calc
_refine_ls_wR_factor_gt 0.1319
_refine_ls_wR_factor_ref 0.1604
_reflns_number_gt 9657
_reflns_number_total 17575
_reflns_threshold_expression >2sigma(I)
_cod_data_source_file lc5065.cif
_cod_data_source_block BrCO12
_cod_depositor_comments
;
The following automatic conversions were performed:

data item '_symmetry_cell_setting' value 'Monoclinic' was changed to
'monoclinic' in accordance with the
/home/saulius/struct/COD-crude-data/automatic-downloads/DataCite-retrospective/IUCr/depositions/lib/dictionaries/cif_core.dic
dictionary named 'cif_core.dic' version 2.4.2 last updated on
2011-04-26.

Automatic conversion script
Id: cif_fix_values 7556 2019-12-06 15:28:31Z antanas 
;
_cod_original_sg_symbol_H-M P2(1)/c
_cod_database_code 1556796
_publcif_datablock.id {cab66ae1-454a-4e25-89b8-08184124f309}

loop_
_symmetry_equiv_pos_as_xyz
'x, y, z'
'-x, y+1/2, -z+1/2'
'-x, -y, -z'
'x, -y-1/2, z-1/2'

loop_
_atom_site_label
_atom_site_type_symbol
_atom_site_fract_x
_atom_site_fract_y
_atom_site_fract_z
_atom_site_U_iso_or_equiv
_atom_site_adp_type
_atom_site_occupancy
_atom_site_symmetry_multiplicity
_atom_site_calc_flag
_atom_site_refinement_flags
N11_1 N -0.0362(3) 0.38315(10) 0.0785(3) 0.0360(7) Uani 1 1 d .
C12_1 C 0.0194(3) 0.41425(13) 0.1721(3) 0.0387(8) Uani 1 1 d .
H12_1 H 0.0492 0.4044 0.2618 0.046 Uiso 1 1 calc R
C13_1 C 0.0361(3) 0.45971(13) 0.1461(3) 0.0374(8) Uani 1 1 d .
H13_1 H 0.0773 0.4803 0.2168 0.045 Uiso 1 1 calc R
C14_1 C -0.0075(3) 0.47564(12) 0.0157(3) 0.0304(7) Uani 1 1 d .
C15_1 C -0.0650(4) 0.44269(13) -0.0809(3) 0.0433(9) Uani 1 1 d .
H15_1 H -0.0962 0.4510 -0.1718 0.052 Uiso 1 1 calc R
C16_1 C -0.0760(3) 0.39800(13) -0.0432(3) 0.0401(8) Uani 1 1 d .
H16_1 H -0.1159 0.3763 -0.1112 0.048 Uiso 1 1 calc R
N11_2 N 0.6444(2) 0.43767(8) 0.5571(2) 0.0244(5) Uani 1 1 d .
C12_2 C 0.6315(3) 0.41935(10) 0.4391(3) 0.0247(6) Uani 1 1 d .
H12_2 H 0.6298 0.4397 0.3695 0.030 Uiso 1 1 calc R
C13_2 C 0.6206(3) 0.37333(11) 0.4135(3) 0.0249(6) Uani 1 1 d .
H13_2 H 0.6111 0.3622 0.3278 0.030 Uiso 1 1 calc R
C14_2 C 0.6234(3) 0.34230(10) 0.5140(3) 0.0218(6) Uani 1 1 d .
C15_2 C 0.6387(3) 0.36131(11) 0.6369(3) 0.0253(6) Uani 1 1 d .
H15_2 H 0.6428 0.3417 0.7088 0.030 Uiso 1 1 calc R
C16_2 C 0.6478(3) 0.40815(10) 0.6543(3) 0.0260(6) Uani 1 1 d .
H16_2 H 0.6570 0.4203 0.7388 0.031 Uiso 1 1 calc R
N11_3 N 0.5803(2) 0.19660(9) 0.4462(2) 0.0266(5) Uani 1 1 d .
C12_3 C 0.6428(3) 0.21376(11) 0.5672(3) 0.0290(7) Uani 1 1 d .
H12_3 H 0.6769 0.1928 0.6388 0.035 Uiso 1 1 calc R
C13_3 C 0.6599(3) 0.26038(10) 0.5924(3) 0.0255(6) Uani 1 1 d .
H13_3 H 0.7057 0.2709 0.6798 0.031 Uiso 1 1 calc R
C14_3 C 0.6108(3) 0.29197(10) 0.4910(3) 0.0228(6) Uani 1 1 d .
C15_3 C 0.5454(3) 0.27387(11) 0.3648(3) 0.0261(6) Uani 1 1 d .
H15_3 H 0.5093 0.2939 0.2914 0.031 Uiso 1 1 calc R
C16_3 C 0.5341(3) 0.22684(11) 0.3481(3) 0.0286(7) Uani 1 1 d .
H16_3 H 0.4907 0.2153 0.2614 0.034 Uiso 1 1 calc R
Br1_1 Br -0.02853(3) 0.058958(13) 0.03885(4) 0.04202(11) Uani 1 1 d .
C21_1 C -0.0612(3) 0.21896(12) 0.0196(3) 0.0289(7) Uani 1 1 d .
C22_1 C -0.0928(3) 0.19316(12) -0.0965(3) 0.0322(7) Uani 1 1 d .
H22_1 H -0.1199 0.2084 -0.1798 0.039 Uiso 1 1 calc R
C23_1 C -0.0848(3) 0.14594(13) -0.0909(3) 0.0339(7) Uani 1 1 d .
H23_1 H -0.1075 0.1283 -0.1700 0.041 Uiso 1 1 calc R
C24_1 C -0.0433(3) 0.12425(12) 0.0310(3) 0.0306(7) Uani 1 1 d .
C25_1 C -0.0123(3) 0.14940(13) 0.1471(3) 0.0341(8) Uani 1 1 d .
H25_1 H 0.0155 0.1341 0.2302 0.041 Uiso 1 1 calc R
C26_1 C -0.0219(3) 0.19629(13) 0.1411(3) 0.0333(7) Uani 1 1 d .
H26_1 H -0.0017 0.2137 0.2204 0.040 Uiso 1 1 calc R
C27_1 C -0.0729(3) 0.27064(11) 0.0080(3) 0.0260(6) Uani 1 1 d .
O21_1 O -0.0295(2) 0.29227(8) 0.1198(2) 0.0367(5) Uani 1 1 d .
H21_1 H -0.0327 0.3209 0.1060 0.044 Uiso 1 1 calc R
O22_1 O -0.1230(2) 0.28929(9) -0.0995(2) 0.0394(6) Uani 1 1 d .
Br2_2 Br 0.75515(4) 0.757335(13) 0.52374(5) 0.04798(12) Uani 1 1 d .
C21_2 C 0.6899(3) 0.59882(11) 0.4969(3) 0.0249(6) Uani 1 1 d .
C22_2 C 0.6972(3) 0.62311(11) 0.3889(3) 0.0290(7) Uani 1 1 d .
H22_2 H 0.6866 0.6073 0.3086 0.035 Uiso 1 1 calc R
C23_2 C 0.7198(3) 0.67004(11) 0.3976(3) 0.0314(7) Uani 1 1 d .
H23_2 H 0.7264 0.6866 0.3243 0.038 Uiso 1 1 calc R
C24_2 C 0.7328(3) 0.69258(11) 0.5143(3) 0.0328(7) Uani 1 1 d .
C25_2 C 0.7258(3) 0.66893(11) 0.6233(3) 0.0319(7) Uani 1 1 d .
H25_2 H 0.7356 0.6849 0.7031 0.038 Uiso 1 1 calc R
C26_2 C 0.7044(3) 0.62199(11) 0.6141(3) 0.0262(6) Uani 1 1 d .
H26_2 H 0.6995 0.6054 0.6880 0.031 Uiso 1 1 calc R
C27_2 C 0.6676(3) 0.54766(10) 0.4837(3) 0.0229(6) Uani 1 1 d .
O21_2 O 0.6768(2) 0.52714(7) 0.59450(19) 0.0301(5) Uani 1 1 d .
H21_2 H 0.6555 0.4993 0.5795 0.036 Uiso 1 1 calc R
O22_2 O 0.6444(2) 0.52791(8) 0.3786(2) 0.0343(5) Uani 1 1 d .
Br3_3 Br 0.71468(4) -0.123768(12) 0.48989(4) 0.04144(11) Uani 1 1 d .
C21_3 C 0.6546(3) 0.03391(11) 0.5218(3) 0.0236(6) Uani 1 1 d .
C22_3 C 0.7283(3) 0.00880(11) 0.6331(3) 0.0267(7) Uani 1 1 d .
H22_3 H 0.7662 0.0241 0.7157 0.032 Uiso 1 1 calc R
C23_3 C 0.7467(3) -0.03775(11) 0.6245(3) 0.0287(7) Uani 1 1 d .
H23_3 H 0.7964 -0.0549 0.7003 0.034 Uiso 1 1 calc R
C24_3 C 0.6910(3) -0.05926(11) 0.5026(3) 0.0270(6) Uani 1 1 d .
C25_3 C 0.6180(3) -0.03526(11) 0.3916(3) 0.0266(6) Uani 1 1 d .
H25_3 H 0.5814 -0.0507 0.3091 0.032 Uiso 1 1 calc R
C26_3 C 0.5985(3) 0.01124(11) 0.4013(3) 0.0243(6) Uani 1 1 d .
H26_3 H 0.5467 0.0280 0.3255 0.029 Uiso 1 1 calc R
C27_3 C 0.6380(3) 0.08433(10) 0.5355(3) 0.0227(6) Uani 1 1 d .
O21_3 O 0.5798(2) 0.10551(7) 0.42154(19) 0.0298(5) Uani 1 1 d .
H21_3 H 0.5650 0.1331 0.4358 0.036 Uiso 1 1 calc R
O22_3 O 0.6750(2) 0.10421(8) 0.6424(2) 0.0339(5) Uani 1 1 d .

loop_
_atom_site_aniso_label
_atom_site_aniso_U_11
_atom_site_aniso_U_22
_atom_site_aniso_U_33
_atom_site_aniso_U_23
_atom_site_aniso_U_13
_atom_site_aniso_U_12
N11_1 0.0322(15) 0.0448(18) 0.0306(14) -0.0022(13) 0.0105(12) -0.0016(13)
C12_1 0.0353(18) 0.052(2) 0.0234(16) 0.0029(15) 0.0043(14) 0.0052(17)
C13_1 0.0331(17) 0.044(2) 0.0266(16) -0.0049(15) 0.0005(14) 0.0024(16)
C14_1 0.0201(14) 0.048(2) 0.0232(15) -0.0021(15) 0.0080(12) 0.0020(14)
C15_1 0.049(2) 0.057(2) 0.0223(16) -0.0056(16) 0.0112(16) -0.0111(18)
C16_1 0.049(2) 0.042(2) 0.0326(18) -0.0097(16) 0.0187(17) -0.0129(17)
N11_2 0.0312(13) 0.0241(13) 0.0175(11) 0.0009(10) 0.0079(10) -0.0008(11)
C12_2 0.0256(15) 0.0263(16) 0.0192(13) 0.0025(12) 0.0042(12) 0.0020(12)
C13_2 0.0250(15) 0.0330(17) 0.0150(12) -0.0001(12) 0.0048(12) -0.0013(13)
C14_2 0.0236(14) 0.0245(15) 0.0165(13) -0.0011(11) 0.0062(11) 0.0022(12)
C15_2 0.0342(17) 0.0264(16) 0.0184(13) 0.0021(12) 0.0130(13) -0.0009(13)
C16_2 0.0370(16) 0.0252(15) 0.0169(13) -0.0018(12) 0.0109(12) -0.0001(13)
N11_3 0.0318(13) 0.0252(13) 0.0229(12) -0.0025(10) 0.0097(11) 0.0008(11)
C12_3 0.0344(17) 0.0300(17) 0.0240(15) 0.0006(13) 0.0122(13) 0.0038(14)
C13_3 0.0320(16) 0.0269(16) 0.0193(13) -0.0016(12) 0.0109(13) -0.0029(13)
C14_3 0.0224(14) 0.0288(16) 0.0200(13) -0.0038(12) 0.0108(12) -0.0025(12)
C15_3 0.0267(15) 0.0326(17) 0.0170(13) -0.0007(12) 0.0051(12) 0.0005(13)
C16_3 0.0309(16) 0.0335(17) 0.0202(14) -0.0071(13) 0.0073(13) -0.0032(14)
Br1_1 0.0400(2) 0.0444(2) 0.03643(19) 0.00074(16) 0.00702(16) 0.00127(16)
C21_1 0.0189(14) 0.049(2) 0.0191(14) -0.0033(13) 0.0074(12) -0.0017(14)
C22_1 0.0332(17) 0.046(2) 0.0171(14) 0.0001(14) 0.0083(13) -0.0033(15)
C23_1 0.0305(17) 0.048(2) 0.0201(14) -0.0051(14) 0.0043(13) -0.0045(15)
C24_1 0.0239(15) 0.0401(19) 0.0258(15) 0.0002(14) 0.0063(13) -0.0006(13)
C25_1 0.0307(17) 0.051(2) 0.0200(15) 0.0040(14) 0.0076(13) 0.0056(15)
C26_1 0.0309(16) 0.050(2) 0.0201(14) -0.0014(14) 0.0100(13) 0.0031(15)
C27_1 0.0239(15) 0.0376(18) 0.0206(14) 0.0001(13) 0.0128(12) 0.0007(13)
O21_1 0.0458(13) 0.0418(14) 0.0213(11) -0.0023(10) 0.0102(10) 0.0019(11)
O22_1 0.0467(14) 0.0467(15) 0.0223(11) -0.0001(11) 0.0088(11) 0.0005(12)
Br2_2 0.0444(2) 0.02604(18) 0.0724(3) 0.00279(18) 0.0191(2) 0.00012(15)
C21_2 0.0224(14) 0.0271(16) 0.0237(14) 0.0012(12) 0.0060(12) 0.0043(12)
C22_2 0.0297(16) 0.0322(17) 0.0247(15) 0.0025(13) 0.0092(13) 0.0042(13)
C23_2 0.0245(15) 0.0324(17) 0.0366(18) 0.0107(14) 0.0098(14) 0.0049(13)
C24_2 0.0260(16) 0.0244(16) 0.045(2) 0.0040(15) 0.0096(15) 0.0049(13)
C25_2 0.0285(16) 0.0314(18) 0.0333(17) -0.0032(14) 0.0078(14) 0.0025(13)
C26_2 0.0243(15) 0.0286(16) 0.0251(14) 0.0011(13) 0.0080(12) 0.0018(12)
C27_2 0.0219(14) 0.0264(16) 0.0182(13) -0.0020(12) 0.0043(11) 0.0010(12)
O21_2 0.0454(13) 0.0240(11) 0.0181(10) -0.0004(9) 0.0078(10) -0.0024(10)
O22_2 0.0491(14) 0.0314(13) 0.0208(10) -0.0012(9) 0.0101(10) -0.0023(10)
Br3_3 0.0545(2) 0.02981(19) 0.0400(2) 0.00402(15) 0.01664(17) 0.00703(16)
C21_3 0.0292(15) 0.0284(16) 0.0158(13) 0.0003(12) 0.0112(12) -0.0042(12)
C22_3 0.0285(15) 0.0352(18) 0.0150(13) 0.0000(12) 0.0061(12) -0.0027(13)
C23_3 0.0292(16) 0.0361(18) 0.0188(14) 0.0083(13) 0.0059(12) 0.0025(14)
C24_3 0.0276(16) 0.0268(16) 0.0280(15) 0.0052(13) 0.0118(13) 0.0018(12)
C25_3 0.0297(16) 0.0297(17) 0.0188(13) -0.0016(12) 0.0064(12) -0.0034(13)
C26_3 0.0249(15) 0.0330(17) 0.0143(12) 0.0035(12) 0.0063(12) -0.0016(12)
C27_3 0.0258(15) 0.0271(15) 0.0162(13) 0.0024(11) 0.0086(12) -0.0027(12)
O21_3 0.0454(13) 0.0241(11) 0.0192(10) -0.0002(9) 0.0107(10) 0.0023(10)
O22_3 0.0465(13) 0.0333(13) 0.0201(10) -0.0054(9) 0.0094(10) -0.0029(11)

loop_
_atom_type_symbol
_atom_type_description
_atom_type_scat_dispersion_real
_atom_type_scat_dispersion_imag
_atom_type_scat_source
C C 0.0033 0.0016 'International Tables Vol C Tables 4.2.6.8 and 6.1.1.4'
H H 0.0000 0.0000 'International Tables Vol C Tables 4.2.6.8 and 6.1.1.4'
N N 0.0061 0.0033 'International Tables Vol C Tables 4.2.6.8 and 6.1.1.4'
O O 0.0106 0.0060 'International Tables Vol C Tables 4.2.6.8 and 6.1.1.4'
Br Br -0.2901 2.4595 'International Tables Vol C Tables 4.2.6.8 and 6.1.1.4'

loop_
_geom_angle_atom_site_label_1
_geom_angle_atom_site_label_2
_geom_angle_atom_site_label_3
_geom_angle
_geom_angle_site_symmetry_3
C16_1 N11_1 C12_1 116.4(3) .
N11_1 C12_1 C13_1 123.6(3) .
N11_1 C12_1 H12_1 118.2 .
C13_1 C12_1 H12_1 118.2 .
C12_1 C13_1 C14_1 120.0(3) .
C12_1 C13_1 H13_1 120.0 .
C14_1 C13_1 H13_1 120.0 .
C15_1 C14_1 C13_1 115.7(3) .
C15_1 C14_1 C14_1 122.9(4) 3_565
C13_1 C14_1 C14_1 121.4(4) 3_565
C16_1 C15_1 C14_1 119.3(3) .
C16_1 C15_1 H15_1 120.4 .
C14_1 C15_1 H15_1 120.4 .
N11_1 C16_1 C15_1 125.1(3) .
N11_1 C16_1 H16_1 117.4 .
C15_1 C16_1 H16_1 117.4 .
C12_2 N11_2 C16_2 117.0(3) .
N11_2 C12_2 C13_2 123.6(3) .
N11_2 C12_2 H12_2 118.2 .
C13_2 C12_2 H12_2 118.2 .
C12_2 C13_2 C14_2 119.7(3) .
C12_2 C13_2 H13_2 120.1 .
C14_2 C13_2 H13_2 120.1 .
C15_2 C14_2 C13_2 116.6(3) .
C15_2 C14_2 C14_3 121.5(3) .
C13_2 C14_2 C14_3 121.9(3) .
C16_2 C15_2 C14_2 120.1(3) .
C16_2 C15_2 H15_2 119.9 .
C14_2 C15_2 H15_2 119.9 .
N11_2 C16_2 C15_2 122.9(3) .
N11_2 C16_2 H16_2 118.6 .
C15_2 C16_2 H16_2 118.6 .
C16_3 N11_3 C12_3 117.0(3) .
N11_3 C12_3 C13_3 123.0(3) .
N11_3 C12_3 H12_3 118.5 .
C13_3 C12_3 H12_3 118.5 .
C12_3 C13_3 C14_3 120.3(3) .
C12_3 C13_3 H13_3 119.9 .
C14_3 C13_3 H13_3 119.9 .
C13_3 C14_3 C15_3 116.5(3) .
C13_3 C14_3 C14_2 122.2(3) .
C15_3 C14_3 C14_2 121.2(3) .
C16_3 C15_3 C14_3 119.4(3) .
C16_3 C15_3 H15_3 120.3 .
C14_3 C15_3 H15_3 120.3 .
N11_3 C16_3 C15_3 123.8(3) .
N11_3 C16_3 H16_3 118.1 .
C15_3 C16_3 H16_3 118.1 .
C26_1 C21_1 C22_1 119.4(3) .
C26_1 C21_1 C27_1 122.5(3) .
C22_1 C21_1 C27_1 118.1(3) .
C23_1 C22_1 C21_1 120.2(3) .
C23_1 C22_1 H22_1 119.9 .
C21_1 C22_1 H22_1 119.9 .
C22_1 C23_1 C24_1 119.3(3) .
C22_1 C23_1 H23_1 120.3 .
C24_1 C23_1 H23_1 120.3 .
C23_1 C24_1 C25_1 121.1(3) .
C23_1 C24_1 Br1_1 119.3(3) .
C25_1 C24_1 Br1_1 119.6(3) .
C26_1 C25_1 C24_1 119.5(3) .
C26_1 C25_1 H25_1 120.3 .
C24_1 C25_1 H25_1 120.3 .
C25_1 C26_1 C21_1 120.5(3) .
C25_1 C26_1 H26_1 119.7 .
C21_1 C26_1 H26_1 119.7 .
O22_1 C27_1 O21_1 124.6(3) .
O22_1 C27_1 C21_1 121.1(3) .
O21_1 C27_1 C21_1 114.3(3) .
C27_1 O21_1 H21_1 109.5 .
C22_2 C21_2 C26_2 119.8(3) .
C22_2 C21_2 C27_2 118.5(3) .
C26_2 C21_2 C27_2 121.7(3) .
C23_2 C22_2 C21_2 120.3(3) .
C23_2 C22_2 H22_2 119.8 .
C21_2 C22_2 H22_2 119.8 .
C22_2 C23_2 C24_2 119.1(3) .
C22_2 C23_2 H23_2 120.5 .
C24_2 C23_2 H23_2 120.5 .
C23_2 C24_2 C25_2 121.4(3) .
C23_2 C24_2 Br2_2 119.2(3) .
C25_2 C24_2 Br2_2 119.4(3) .
C26_2 C25_2 C24_2 119.1(3) .
C26_2 C25_2 H25_2 120.5 .
C24_2 C25_2 H25_2 120.5 .
C25_2 C26_2 C21_2 120.3(3) .
C25_2 C26_2 H26_2 119.9 .
C21_2 C26_2 H26_2 119.9 .
O22_2 C27_2 O21_2 124.3(3) .
O22_2 C27_2 C21_2 121.8(3) .
O21_2 C27_2 C21_2 113.9(2) .
C27_2 O21_2 H21_2 109.5 .
C26_3 C21_3 C22_3 119.4(3) .
C26_3 C21_3 C27_3 121.7(3) .
C22_3 C21_3 C27_3 118.8(3) .
C23_3 C22_3 C21_3 120.6(3) .
C23_3 C22_3 H22_3 119.7 .
C21_3 C22_3 H22_3 119.7 .
C22_3 C23_3 C24_3 118.6(3) .
C22_3 C23_3 H23_3 120.7 .
C24_3 C23_3 H23_3 120.7 .
C25_3 C24_3 C23_3 121.8(3) .
C25_3 C24_3 Br3_3 119.2(2) .
C23_3 C24_3 Br3_3 119.0(2) .
C26_3 C25_3 C24_3 119.3(3) .
C26_3 C25_3 H25_3 120.4 .
C24_3 C25_3 H25_3 120.4 .
C25_3 C26_3 C21_3 120.2(3) .
C25_3 C26_3 H26_3 119.9 .
C21_3 C26_3 H26_3 119.9 .
O22_3 C27_3 O21_3 123.4(3) .
O22_3 C27_3 C21_3 122.9(3) .
O21_3 C27_3 C21_3 113.6(2) .
C27_3 O21_3 H21_3 109.5 .

loop_
_geom_bond_atom_site_label_1
_geom_bond_atom_site_label_2
_geom_bond_distance
_geom_bond_site_symmetry_2
N11_1 C16_1 1.303(4) .
N11_1 C12_1 1.332(4) .
C12_1 C13_1 1.373(5) .
C12_1 H12_1 0.9500 .
C13_1 C14_1 1.397(5) .
C13_1 H13_1 0.9500 .
C14_1 C15_1 1.391(5) .
C14_1 C14_1 1.474(7) 3_565
C15_1 C16_1 1.375(5) .
C15_1 H15_1 0.9500 .
C16_1 H16_1 0.9500 .
N11_2 C12_2 1.341(4) .
N11_2 C16_2 1.344(4) .
C12_2 C13_2 1.358(4) .
C12_2 H12_2 0.9500 .
C13_2 C14_2 1.401(4) .
C13_2 H13_2 0.9500 .
C14_2 C15_2 1.391(4) .
C14_2 C14_3 1.477(4) .
C15_2 C16_2 1.369(4) .
C15_2 H15_2 0.9500 .
C16_2 H16_2 0.9500 .
N11_3 C16_3 1.330(4) .
N11_3 C12_3 1.340(4) .
C12_3 C13_3 1.377(4) .
C12_3 H12_3 0.9500 .
C13_3 C14_3 1.383(4) .
C13_3 H13_3 0.9500 .
C14_3 C15_3 1.400(4) .
C15_3 C16_3 1.374(4) .
C15_3 H15_3 0.9500 .
C16_3 H16_3 0.9500 .
Br1_1 C24_1 1.898(3) .
C21_1 C26_1 1.392(4) .
C21_1 C22_1 1.394(4) .
C21_1 C27_1 1.504(5) .
C22_1 C23_1 1.371(5) .
C22_1 H22_1 0.9500 .
C23_1 C24_1 1.383(4) .
C23_1 H23_1 0.9500 .
C24_1 C25_1 1.384(4) .
C25_1 C26_1 1.362(5) .
C25_1 H25_1 0.9500 .
C26_1 H26_1 0.9500 .
C27_1 O22_1 1.221(4) .
C27_1 O21_1 1.294(4) .
O21_1 H21_1 0.8400 .
Br2_2 C24_2 1.890(3) .
C21_2 C22_2 1.388(4) .
C21_2 C26_2 1.390(4) .
C21_2 C27_2 1.501(4) .
C22_2 C23_2 1.379(4) .
C22_2 H22_2 0.9500 .
C23_2 C24_2 1.382(5) .
C23_2 H23_2 0.9500 .
C24_2 C25_2 1.386(5) .
C25_2 C26_2 1.377(4) .
C25_2 H25_2 0.9500 .
C26_2 H26_2 0.9500 .
C27_2 O22_2 1.215(3) .
C27_2 O21_2 1.307(3) .
O21_2 H21_2 0.8400 .
Br3_3 C24_3 1.898(3) .
C21_3 C26_3 1.394(4) .
C21_3 C22_3 1.395(4) .
C21_3 C27_3 1.486(4) .
C22_3 C23_3 1.372(4) .
C22_3 H22_3 0.9500 .
C23_3 C24_3 1.388(4) .
C23_3 H23_3 0.9500 .
C24_3 C25_3 1.375(4) .
C25_3 C26_3 1.373(4) .
C25_3 H25_3 0.9500 .
C26_3 H26_3 0.9500 .
C27_3 O22_3 1.224(3) .
C27_3 O21_3 1.322(3) .
O21_3 H21_3 0.8400 .

loop_
_geom_hbond_atom_site_label_D
_geom_hbond_atom_site_label_H
_geom_hbond_atom_site_label_A
_geom_hbond_distance_DH
_geom_hbond_distance_HA
_geom_hbond_distance_DA
_geom_hbond_angle_DHA
O21_1 H21_1 N11_1 0.84 1.83 2.667(4) 178.8
O21_2 H21_2 N11_2 0.84 1.80 2.628(3) 168.4
O21_3 H21_3 N11_3 0.84 1.85 2.652(3) 159.8

loop_
_geom_torsion_atom_site_label_1
_geom_torsion_atom_site_label_2
_geom_torsion_atom_site_label_3
_geom_torsion_atom_site_label_4
_geom_torsion
_geom_torsion_site_symmetry_1
_geom_torsion_site_symmetry_4
C16_1 N11_1 C12_1 C13_1 -0.2(5) . .
N11_1 C12_1 C13_1 C14_1 0.7(5) . .
C12_1 C13_1 C14_1 C15_1 -0.8(5) . .
C12_1 C13_1 C14_1 C14_1 179.3(3) . 3_565
C13_1 C14_1 C15_1 C16_1 0.5(5) . .
C14_1 C14_1 C15_1 C16_1 -179.5(4) 3_565 .
C12_1 N11_1 C16_1 C15_1 0.0(5) . .
C14_1 C15_1 C16_1 N11_1 -0.1(6) . .
C16_2 N11_2 C12_2 C13_2 0.7(4) . .
N11_2 C12_2 C13_2 C14_2 -0.4(5) . .
C12_2 C13_2 C14_2 C15_2 -0.5(4) . .
C12_2 C13_2 C14_2 C14_3 179.4(3) . .
C13_2 C14_2 C15_2 C16_2 1.1(4) . .
C14_3 C14_2 C15_2 C16_2 -178.9(3) . .
C12_2 N11_2 C16_2 C15_2 0.0(4) . .
C14_2 C15_2 C16_2 N11_2 -0.9(5) . .
C16_3 N11_3 C12_3 C13_3 0.2(4) . .
N11_3 C12_3 C13_3 C14_3 0.6(5) . .
C12_3 C13_3 C14_3 C15_3 -0.5(4) . .
C12_3 C13_3 C14_3 C14_2 178.2(3) . .
C15_2 C14_2 C14_3 C13_3 -24.9(4) . .
C13_2 C14_2 C14_3 C13_3 155.1(3) . .
C15_2 C14_2 C14_3 C15_3 153.7(3) . .
C13_2 C14_2 C14_3 C15_3 -26.3(4) . .
C13_3 C14_3 C15_3 C16_3 -0.3(4) . .
C14_2 C14_3 C15_3 C16_3 -179.0(3) . .
C12_3 N11_3 C16_3 C15_3 -1.0(4) . .
C14_3 C15_3 C16_3 N11_3 1.1(5) . .
C26_1 C21_1 C22_1 C23_1 -0.2(5) . .
C27_1 C21_1 C22_1 C23_1 -179.4(3) . .
C21_1 C22_1 C23_1 C24_1 -0.9(5) . .
C22_1 C23_1 C24_1 C25_1 1.3(5) . .
C22_1 C23_1 C24_1 Br1_1 -178.6(2) . .
C23_1 C24_1 C25_1 C26_1 -0.4(5) . .
Br1_1 C24_1 C25_1 C26_1 179.4(2) . .
C24_1 C25_1 C26_1 C21_1 -0.7(5) . .
C22_1 C21_1 C26_1 C25_1 1.0(5) . .
C27_1 C21_1 C26_1 C25_1 -179.8(3) . .
C26_1 C21_1 C27_1 O22_1 -170.5(3) . .
C22_1 C21_1 C27_1 O22_1 8.6(4) . .
C26_1 C21_1 C27_1 O21_1 7.5(4) . .
C22_1 C21_1 C27_1 O21_1 -173.3(3) . .
C26_2 C21_2 C22_2 C23_2 0.5(4) . .
C27_2 C21_2 C22_2 C23_2 -178.9(3) . .
C21_2 C22_2 C23_2 C24_2 -1.1(5) . .
C22_2 C23_2 C24_2 C25_2 1.2(5) . .
C22_2 C23_2 C24_2 Br2_2 -176.9(2) . .
C23_2 C24_2 C25_2 C26_2 -0.6(5) . .
Br2_2 C24_2 C25_2 C26_2 177.5(2) . .
C24_2 C25_2 C26_2 C21_2 -0.1(5) . .
C22_2 C21_2 C26_2 C25_2 0.1(4) . .
C27_2 C21_2 C26_2 C25_2 179.5(3) . .
C22_2 C21_2 C27_2 O22_2 -6.8(4) . .
C26_2 C21_2 C27_2 O22_2 173.9(3) . .
C22_2 C21_2 C27_2 O21_2 172.6(3) . .
C26_2 C21_2 C27_2 O21_2 -6.7(4) . .
C26_3 C21_3 C22_3 C23_3 0.5(4) . .
C27_3 C21_3 C22_3 C23_3 -179.6(3) . .
C21_3 C22_3 C23_3 C24_3 0.4(4) . .
C22_3 C23_3 C24_3 C25_3 -0.4(5) . .
C22_3 C23_3 C24_3 Br3_3 -179.5(2) . .
C23_3 C24_3 C25_3 C26_3 -0.5(5) . .
Br3_3 C24_3 C25_3 C26_3 178.7(2) . .
C24_3 C25_3 C26_3 C21_3 1.3(4) . .
C22_3 C21_3 C26_3 C25_3 -1.4(4) . .
C27_3 C21_3 C26_3 C25_3 178.7(3) . .
C26_3 C21_3 C27_3 O22_3 172.4(3) . .
C22_3 C21_3 C27_3 O22_3 -7.5(4) . .
C26_3 C21_3 C27_3 O21_3 -7.7(4) . .
C22_3 C21_3 C27_3 O21_3 172.4(3) . .
